data_4512056
loop_
_publ_author_name
'Vinnik, Denis A.'
'Zherebtsov, Dmitry A.'
'Mashkovtseva, Lubov S.'
'Nemrava, Sandra'
'Perov, Nikolai S.'
'Semisalova, Anna S.'
'Krivtsov, Igor V.'
'Isaenko, Ludmila I.'
'Mikhailov, Gennady G.'
'Niewa, Rainer'

_publ_section_title
;
 Ti-Substituted BaFe12O19Single Crystal Growth and Characterization
;
_journal_issue 11
_journal_name_full 'Crystal Growth &amp; Design'
_journal_page_first 5834
_journal_paper_doi 10.1021/cg501075c
_journal_volume 14
_journal_year 2014
_chemical_formula_sum 'Ba2 Fe22.46 O38 Ti1.54'
_chemical_formula_weight 2210.84
_chemical_name_systematic
;
 ?
;
_space_group_crystal_system hexagonal
_space_group_IT_number 194
_space_group_name_Hall '-P 6c 2c'
_space_group_name_H-M_alt 'P 63/m m c'
_symmetry_space_group_name_Hall '-P 6c 2c'
_symmetry_space_group_name_H-M 'P 63/m m c'
_audit_creation_method SHELXL-2013
_cell_angle_alpha 90
_cell_angle_beta 90
_cell_angle_gamma 120
_cell_formula_units_Z 1
_cell_length_a 5.89810(10)
_cell_length_b 5.89810(10)
_cell_length_c 23.2029(7)
_cell_measurement_temperature 293(2)
_cell_volume 699.03(3)
_computing_structure_refinement 'SHELXL-2013 (Sheldrick, 2013)'
_diffrn_ambient_temperature 293(2)
_diffrn_measured_fraction_theta_full 0.997
_diffrn_measured_fraction_theta_max 0.998
_diffrn_radiation_type MoK\a
_diffrn_radiation_wavelength 0.71073
_diffrn_reflns_av_R_equivalents 0.0557
_diffrn_reflns_av_unetI/netI 0.0212
_diffrn_reflns_Laue_measured_fraction_full 0.997
_diffrn_reflns_Laue_measured_fraction_max 0.998
_diffrn_reflns_limit_h_max 8
_diffrn_reflns_limit_h_min -8
_diffrn_reflns_limit_k_max 7
_diffrn_reflns_limit_k_min -8
_diffrn_reflns_limit_l_max 32
_diffrn_reflns_limit_l_min -32
_diffrn_reflns_number 7694
_diffrn_reflns_point_group_measured_fraction_full 0.997
_diffrn_reflns_point_group_measured_fraction_max 0.998
_diffrn_reflns_theta_full 25.242
_diffrn_reflns_theta_max 30.497
_diffrn_reflns_theta_min 1.755
_exptl_absorpt_coefficient_mu 14.561
_exptl_crystal_density_diffrn 5.252
_exptl_crystal_F_000 1034
_refine_diff_density_max 0.901
_refine_diff_density_min -0.917
_refine_diff_density_rms 0.190
_refine_ls_extinction_coef 0.0127(7)
_refine_ls_extinction_expression Fc^*^=kFc[1+0.001xFc^2^\l^3^/sin(2\q)]^-1/4^
_refine_ls_extinction_method SHELXL
_refine_ls_goodness_of_fit_ref 3.324
_refine_ls_hydrogen_treatment undef
_refine_ls_matrix_type full
_refine_ls_number_parameters 38
_refine_ls_number_reflns 469
_refine_ls_number_restraints 0
_refine_ls_restrained_S_all 3.324
_refine_ls_R_factor_all 0.0273
_refine_ls_R_factor_gt 0.0250
_refine_ls_shift/su_max 0.004
_refine_ls_shift/su_mean 0.000
_refine_ls_structure_factor_coef Fsqd
_refine_ls_weighting_details 'w=1/[\s^2^(Fo^2^)] where P=(Fo^2^+2Fc^2^)/3'
_refine_ls_weighting_scheme calc
_refine_ls_wR_factor_gt 0.0590
_refine_ls_wR_factor_ref 0.0602
_reflns_Friedel_coverage 0.000
_reflns_number_gt 438
_reflns_number_total 469
_reflns_threshold_expression 'I > 2\s(I)'
_cod_data_source_file cg501075c_si_001.cif
_cod_data_source_block D:\Uni\Kristall\MBaTiDip\snfeb13b
_cod_depositor_comments 'Adding full bibliography for 4512056.cif.'
_cod_database_code 4512056
_shelx_space_group_comment
;
The symmetry employed for this shelxl refinement is uniquely defined
by the following loop, which should always be used as a source of
symmetry information in preference to the above space-group names.
They are only intended as comments.
;
_shelxl_version_number 2013-4

loop_
_space_group_symop_operation_xyz
'x, y, z'
'-x, -y, z+1/2'
'-y, -x, -z+1/2'
'y, x, -z'
'x-y, -y, -z'
'-x+y, y, -z+1/2'
'x, x-y, -z+1/2'
'-x, -x+y, -z'
'-y, x-y, z'
'y, -x+y, z+1/2'
'x-y, x, z+1/2'
'-x+y, -x, z'
'-x, -y, -z'
'x, y, -z-1/2'
'y, x, z-1/2'
'-y, -x, z'
'-x+y, y, z'
'x-y, -y, z-1/2'
'-x, -x+y, z-1/2'
'x, x-y, z'
'y, -x+y, -z'
'-y, x-y, -z-1/2'
'-x+y, -x, -z-1/2'
'x-y, x, -z'

loop_
_atom_site_label
_atom_site_type_symbol
_atom_site_fract_x
_atom_site_fract_y
_atom_site_fract_z
_atom_site_U_iso_or_equiv
_atom_site_adp_type
_atom_site_occupancy
_atom_site_site_symmetry_order
_atom_site_calc_flag
_atom_site_refinement_flags_posn
_atom_site_refinement_flags_adp
_atom_site_refinement_flags_occupancy
Ba1 Ba 0.3333 0.6667 0.7500 0.00608(17) Uani 1 12 d S T P
Fe1 Fe 0.0000 0.0000 0.0000 0.0043(3) Uani 1 12 d S T P
Fe2 Fe 0.0000 0.0000 0.2427(3) 0.0047(14) Uani 0.441(12) 6 d S T P
Ti2 Ti 0.0000 0.0000 0.2427(3) 0.0047(14) Uani 0.059(12) 6 d S T P
Fe3 Fe 0.3333 0.6667 0.02696(4) 0.0049(3) Uani 0.884(19) 6 d S T P
Ti3 Ti 0.3333 0.6667 0.02696(4) 0.0049(3) Uani 0.116(19) 6 d S T P
Fe4 Fe 0.3333 0.6667 0.19000(4) 0.0039(3) Uani 0.860(18) 6 d S T P
Ti4 Ti 0.3333 0.6667 0.19000(4) 0.0039(3) Uani 0.140(18) 6 d S T P
Fe5 Fe 0.16836(5) 0.33672(9) 0.60812(3) 0.00433(19) Uani 1 2 d S T P
O1 O 0.0000 0.0000 0.15070(19) 0.0035(8) Uiso 1 6 d S . P
O2 O 0.3333 0.6667 0.5554(2) 0.0060(9) Uiso 1 6 d S . P
O3 O 0.1818(3) 0.3637(6) 0.2500 0.0059(8) Uiso 1 4 d S . P
O4 O 0.1552(2) 0.3105(4) 0.05223(13) 0.0062(6) Uiso 1 2 d S . P
O5 O 0.5020(2) 0.0040(4) 0.14932(11) 0.0033(5) Uiso 1 2 d S . P

loop_
_atom_site_aniso_label
_atom_site_aniso_U_11
_atom_site_aniso_U_22
_atom_site_aniso_U_33
_atom_site_aniso_U_23
_atom_site_aniso_U_13
_atom_site_aniso_U_12
Ba1 0.0070(2) 0.0070(2) 0.0043(3) 0.000 0.000 0.00348(10)
Fe1 0.0055(4) 0.0055(4) 0.0020(6) 0.000 0.000 0.00277(18)
Fe2 0.0021(5) 0.0021(5) 0.010(4) 0.000 0.000 0.0011(2)
Ti2 0.0021(5) 0.0021(5) 0.010(4) 0.000 0.000 0.0011(2)
Fe3 0.0054(4) 0.0054(4) 0.0039(5) 0.000 0.000 0.00271(19)
Ti3 0.0054(4) 0.0054(4) 0.0039(5) 0.000 0.000 0.00271(19)
Fe4 0.0046(3) 0.0046(3) 0.0025(5) 0.000 0.000 0.00229(17)
Ti4 0.0046(3) 0.0046(3) 0.0025(5) 0.000 0.000 0.00229(17)
Fe5 0.0047(2) 0.0040(3) 0.0041(3) -0.00043(19) -0.00021(9) 0.00199(15)

loop_
_atom_type_symbol
_atom_type_description
_atom_type_scat_dispersion_real
_atom_type_scat_dispersion_imag
_atom_type_scat_source
Ba Ba -0.3244 2.2819 'International Tables Vol C Tables 4.2.6.8 and 6.1.1.4'
Fe Fe 0.3463 0.8444 'International Tables Vol C Tables 4.2.6.8 and 6.1.1.4'
O O 0.0106 0.0060 'International Tables Vol C Tables 4.2.6.8 and 6.1.1.4'
Ti Ti 0.2776 0.4457 'International Tables Vol C Tables 4.2.6.8 and 6.1.1.4'

loop_
_geom_angle_atom_site_label_1
_geom_angle_atom_site_label_2
_geom_angle_atom_site_label_3
_geom_angle
_geom_angle_site_symmetry_1
_geom_angle_site_symmetry_3
O5 Ba1 O5 146.02(4) 15_556 13_666
O5 Ba1 O5 108.48(9) 15_556 4_556
O5 Ba1 O5 60.81(7) 13_666 4_556
O5 Ba1 O5 60.81(7) 15_556 2_665
O5 Ba1 O5 108.48(9) 13_666 2_665
O5 Ba1 O5 146.02(4) 4_556 2_665
O5 Ba1 O5 146.02(4) 15_556 8_666
O5 Ba1 O5 60.81(7) 13_666 8_666
O5 Ba1 O5 60.81(7) 4_556 8_666
O5 Ba1 O5 146.02(4) 2_665 8_666
O5 Ba1 O5 60.81(7) 15_556 19_666
O5 Ba1 O5 146.02(4) 13_666 19_666
O5 Ba1 O5 146.02(4) 4_556 19_666
O5 Ba1 O5 60.81(7) 2_665 19_666
O5 Ba1 O5 108.48(9) 8_666 19_666
O5 Ba1 O3 91.76(4) 15_556 15_566
O5 Ba1 O3 58.62(4) 13_666 15_566
O5 Ba1 O3 91.76(4) 4_556 15_566
O5 Ba1 O3 58.62(4) 2_665 15_566
O5 Ba1 O3 119.34(4) 8_666 15_566
O5 Ba1 O3 119.34(4) 19_666 15_566
O5 Ba1 O3 58.62(4) 15_556 13_566
O5 Ba1 O3 91.76(4) 13_666 13_566
O5 Ba1 O3 58.62(4) 4_556 13_566
O5 Ba1 O3 91.76(4) 2_665 13_566
O5 Ba1 O3 119.34(4) 8_666 13_566
O5 Ba1 O3 119.34(4) 19_666 13_566
O3 Ba1 O3 66.02(13) 15_566 13_566
O5 Ba1 O3 119.34(4) 15_556 19_666
O5 Ba1 O3 58.62(4) 13_666 19_666
O5 Ba1 O3 119.34(4) 4_556 19_666
O5 Ba1 O3 58.62(4) 2_665 19_666
O5 Ba1 O3 91.76(4) 8_666 19_666
O5 Ba1 O3 91.76(4) 19_666 19_666
O3 Ba1 O3 53.98(13) 15_566 19_666
O3 Ba1 O3 120.000(1) 13_566 19_666
O5 Ba1 O3 58.62(4) 15_556 19_556
O5 Ba1 O3 119.34(4) 13_666 19_556
O5 Ba1 O3 58.62(4) 4_556 19_556
O5 Ba1 O3 119.34(4) 2_665 19_556
O5 Ba1 O3 91.76(4) 8_666 19_556
O5 Ba1 O3 91.76(4) 19_666 19_556
O3 Ba1 O3 120.000(1) 15_566 19_556
O3 Ba1 O3 53.98(13) 13_566 19_556
O3 Ba1 O3 173.98(13) 19_666 19_556
O5 Ba1 O3 91.76(4) 15_556 15_556
O5 Ba1 O3 119.34(4) 13_666 15_556
O5 Ba1 O3 91.76(4) 4_556 15_556
O5 Ba1 O3 119.34(4) 2_665 15_556
O5 Ba1 O3 58.62(4) 8_666 15_556
O5 Ba1 O3 58.62(4) 19_666 15_556
O3 Ba1 O3 173.98(13) 15_566 15_556
O3 Ba1 O3 120.000(3) 13_566 15_556
O3 Ba1 O3 120.000(2) 19_666 15_556
O3 Ba1 O3 66.02(13) 19_556 15_556
O5 Ba1 O3 119.34(4) 15_556 13_666
O5 Ba1 O3 91.76(4) 13_666 13_666
O5 Ba1 O3 119.34(4) 4_556 13_666
O5 Ba1 O3 91.76(4) 2_665 13_666
O5 Ba1 O3 58.62(4) 8_666 13_666
O5 Ba1 O3 58.62(4) 19_666 13_666
O3 Ba1 O3 120.000(4) 15_566 13_666
O3 Ba1 O3 173.98(13) 13_566 13_666
O3 Ba1 O3 66.02(13) 19_666 13_666
O3 Ba1 O3 120.000(2) 19_556 13_666
O3 Ba1 O3 53.98(13) 15_556 13_666
O4 Fe1 O4 93.04(12) 13 20
O4 Fe1 O4 86.96(12) 13 8
O4 Fe1 O4 180.00(15) 20 8
O4 Fe1 O4 86.96(12) 13 4
O4 Fe1 O4 93.04(12) 20 4
O4 Fe1 O4 86.96(12) 8 4
O4 Fe1 O4 93.04(12) 13 16
O4 Fe1 O4 86.96(12) 20 16
O4 Fe1 O4 93.04(12) 8 16
O4 Fe1 O4 180.0(2) 4 16
O4 Fe1 O4 180.00(14) 13 .
O4 Fe1 O4 86.96(12) 20 .
O4 Fe1 O4 93.04(12) 8 .
O4 Fe1 O4 93.04(12) 4 .
O4 Fe1 O4 86.96(12) 16 .
Ti2 Fe2 Fe2 0.000(2) 14_556 14_556
Ti2 Fe2 O3 84.8(2) 14_556 3
Fe2 Fe2 O3 84.8(2) 14_556 3
Ti2 Fe2 O3 84.8(2) 14_556 7
Fe2 Fe2 O3 84.8(2) 14_556 7
O3 Fe2 O3 119.18(7) 3 7
Ti2 Fe2 O3 84.8(2) 14_556 .
Fe2 Fe2 O3 84.8(2) 14_556 .
O3 Fe2 O3 119.18(7) 3 .
O3 Fe2 O3 119.18(7) 7 .
Ti2 Fe2 O1 180.0 14_556 .
Fe2 Fe2 O1 180.0 14_556 .
O3 Fe2 O1 95.2(2) 3 .
O3 Fe2 O1 95.2(2) 7 .
O3 Fe2 O1 95.2(2) . .
Ti2 Fe2 Ba1 87.15(13) 14_556 13_666
Fe2 Fe2 Ba1 87.15(13) 14_556 13_666
O3 Fe2 Ba1 171.9(4) 3 13_666
O3 Fe2 Ba1 59.879(11) 7 13_666
O3 Fe2 Ba1 59.878(11) . 13_666
O1 Fe2 Ba1 92.85(13) . 13_666
Ti2 Fe2 Ba1 87.15(13) 14_556 13_556
Fe2 Fe2 Ba1 87.15(13) 14_556 13_556
O3 Fe2 Ba1 59.878(11) 3 13_556
O3 Fe2 Ba1 59.879(11) 7 13_556
O3 Fe2 Ba1 171.9(4) . 13_556
O1 Fe2 Ba1 92.85(13) . 13_556
Ba1 Fe2 Ba1 119.76(2) 13_666 13_556
Ti2 Fe2 Ba1 87.15(13) 14_556 13_566
Fe2 Fe2 Ba1 87.15(13) 14_556 13_566
O3 Fe2 Ba1 59.878(11) 3 13_566
O3 Fe2 Ba1 171.9(4) 7 13_566
O3 Fe2 Ba1 59.878(11) . 13_566
O1 Fe2 Ba1 92.85(13) . 13_566
Ba1 Fe2 Ba1 119.75(2) 13_666 13_566
Ba1 Fe2 Ba1 119.75(2) 13_556 13_566
O4 Fe3 O4 111.03(9) . 20_565
O4 Fe3 O4 111.03(9) . 16_665
O4 Fe3 O4 111.03(9) 20_565 16_665
O4 Fe3 O2 107.87(10) . 14_556
O4 Fe3 O2 107.87(10) 20_565 14_556
O4 Fe3 O2 107.86(10) 16_665 14_556
O5 Fe4 O5 98.85(10) 16_565 1_565
O5 Fe4 O5 98.85(10) 16_565 20
O5 Fe4 O5 98.85(10) 1_565 20
O5 Fe4 O3 89.73(7) 16_565 .
O5 Fe4 O3 166.73(11) 1_565 .
O5 Fe4 O3 89.73(7) 20 .
O5 Fe4 O3 89.73(7) 16_565 7_565
O5 Fe4 O3 89.73(7) 1_565 7_565
O5 Fe4 O3 166.73(11) 20 7_565
O3 Fe4 O3 80.15(10) . 7_565
O5 Fe4 O3 166.73(11) 16_565 3_665
O5 Fe4 O3 89.73(7) 1_565 3_665
O5 Fe4 O3 89.73(7) 20 3_665
O3 Fe4 O3 80.15(10) . 3_665
O3 Fe4 O3 80.15(10) 7_565 3_665
O5 Fe4 Fe4 118.71(8) 16_565 14_556
O5 Fe4 Fe4 118.71(8) 1_565 14_556
O5 Fe4 Fe4 118.71(8) 20 14_556
O3 Fe4 Fe4 48.02(6) . 14_556
O3 Fe4 Fe4 48.02(6) 7_565 14_556
O3 Fe4 Fe4 48.02(7) 3_665 14_556
O5 Fe4 Ti4 118.71(8) 16_565 14_556
O5 Fe4 Ti4 118.71(8) 1_565 14_556
O5 Fe4 Ti4 118.71(8) 20 14_556
O3 Fe4 Ti4 48.02(6) . 14_556
O3 Fe4 Ti4 48.02(6) 7_565 14_556
O3 Fe4 Ti4 48.02(7) 3_665 14_556
Fe4 Fe4 Ti4 0.0 14_556 14_556
O5 Fe4 Ba1 125.995(10) 16_565 13_666
O5 Fe4 Ba1 125.995(10) 1_565 13_666
O5 Fe4 Ba1 50.95(7) 20 13_666
O3 Fe4 Ba1 53.332(8) . 13_666
O3 Fe4 Ba1 115.79(7) 7_565 13_666
O3 Fe4 Ba1 53.332(8) 3_665 13_666
Fe4 Fe4 Ba1 67.761(14) 14_556 13_666
Ti4 Fe4 Ba1 67.761(14) 14_556 13_666
O5 Fe4 Ba1 125.995(10) 16_565 13_676
O5 Fe4 Ba1 50.95(7) 1_565 13_676
O5 Fe4 Ba1 125.995(10) 20 13_676
O3 Fe4 Ba1 115.79(7) . 13_676
O3 Fe4 Ba1 53.331(8) 7_565 13_676
O3 Fe4 Ba1 53.332(8) 3_665 13_676
Fe4 Fe4 Ba1 67.763(14) 14_556 13_676
Ti4 Fe4 Ba1 67.763(14) 14_556 13_676
Ba1 Fe4 Ba1 106.569(16) 13_666 13_676
O5 Fe4 Ba1 50.95(7) 16_565 13_566
O5 Fe4 Ba1 125.995(10) 1_565 13_566
O5 Fe4 Ba1 125.995(10) 20 13_566
O3 Fe4 Ba1 53.332(8) . 13_566
O3 Fe4 Ba1 53.332(8) 7_565 13_566
O3 Fe4 Ba1 115.79(7) 3_665 13_566
Fe4 Fe4 Ba1 67.763(14) 14_556 13_566
Ti4 Fe4 Ba1 67.763(14) 14_556 13_566
Ba1 Fe4 Ba1 106.569(16) 13_666 13_566
Ba1 Fe4 Ba1 106.568(16) 13_676 13_566
O5 Fe5 O5 97.60(14) 19_666 15_556
O5 Fe5 O1 97.59(9) 19_666 2
O5 Fe5 O1 97.59(9) 15_556 2
O5 Fe5 O2 86.41(10) 19_666 .
O5 Fe5 O2 86.41(10) 15_556 .
O1 Fe5 O2 173.89(16) 2 .
O5 Fe5 O4 170.93(10) 19_666 19_556
O5 Fe5 O4 90.30(10) 15_556 19_556
O1 Fe5 O4 85.69(10) 2 19_556
O2 Fe5 O4 89.68(10) . 19_556
O5 Fe5 O4 90.30(10) 19_666 15_556
O5 Fe5 O4 170.93(10) 15_556 15_556
O1 Fe5 O4 85.69(10) 2 15_556
O2 Fe5 O4 89.68(10) . 15_556
O4 Fe5 O4 81.49(14) 19_556 15_556
O5 Fe5 Fe5 41.08(6) 19_666 16_665
O5 Fe5 Fe5 89.92(6) 15_556 16_665
O1 Fe5 Fe5 138.68(7) 2 16_665
O2 Fe5 Fe5 45.51(8) . 16_665
O4 Fe5 Fe5 135.07(6) 19_556 16_665
O4 Fe5 Fe5 93.16(6) 15_556 16_665
O5 Fe5 Fe5 89.92(6) 19_666 20_565
O5 Fe5 Fe5 41.08(6) 15_556 20_565
O1 Fe5 Fe5 138.67(7) 2 20_565
O2 Fe5 Fe5 45.51(8) . 20_565
O4 Fe5 Fe5 93.16(6) 19_556 20_565
O4 Fe5 Fe5 135.07(6) 15_556 20_565
Fe5 Fe5 Fe5 60.0 16_665 20_565
O5 Fe5 Fe5 90.08(6) 19_666 20
O5 Fe5 Fe5 138.92(6) 15_556 20
O1 Fe5 Fe5 41.33(7) 2 20
O2 Fe5 Fe5 134.49(8) . 20
O4 Fe5 Fe5 86.83(6) 19_556 20
O4 Fe5 Fe5 44.93(6) 15_556 20
Fe5 Fe5 Fe5 120.0 16_665 20
Fe5 Fe5 Fe5 180.0 20_565 20
O5 Fe5 Fe5 138.92(6) 19_666 16
O5 Fe5 Fe5 90.08(6) 15_556 16
O1 Fe5 Fe5 41.33(7) 2 16
O2 Fe5 Fe5 134.49(8) . 16
O4 Fe5 Fe5 44.93(6) 19_556 16
O4 Fe5 Fe5 86.84(6) 15_556 16
Fe5 Fe5 Fe5 180.0 16_665 16
Fe5 Fe5 Fe5 120.0 20_565 16
Fe5 Fe5 Fe5 60.0 20 16
O5 Fe5 Ba1 50.35(7) 19_666 .
O5 Fe5 Ba1 50.35(7) 15_556 .
O1 Fe5 Ba1 87.24(11) 2 .
O2 Fe5 Ba1 98.87(11) . .
O4 Fe5 Ba1 138.54(7) 19_556 .
O4 Fe5 Ba1 138.54(7) 15_556 .
Fe5 Fe5 Ba1 66.756(7) 16_665 .
Fe5 Fe5 Ba1 66.756(7) 20_565 .
Fe5 Fe5 Ba1 113.245(7) 20 .
Fe5 Fe5 Ba1 113.245(7) 16 .
Fe5 O1 Fe5 97.35(14) 19 2_554
Fe5 O1 Fe5 97.35(14) 19 15
Fe5 O1 Fe5 97.35(14) 2_554 15
Fe5 O1 Fe2 119.87(11) 19 .
Fe5 O1 Fe2 119.87(11) 2_554 .
Fe5 O1 Fe2 119.87(11) 15 .
Fe5 O1 Ti2 119.87(11) 19 14_556
Fe5 O1 Ti2 119.87(11) 2_554 14_556
Fe5 O1 Ti2 119.87(11) 15 14_556
Fe2 O1 Ti2 0.0 . 14_556
Ti3 O2 Fe3 0.0 14_556 14_556
Ti3 O2 Fe5 125.98(11) 14_556 16_665
Fe3 O2 Fe5 125.98(11) 14_556 16_665
Ti3 O2 Fe5 125.98(11) 14_556 .
Fe3 O2 Fe5 125.98(11) 14_556 .
Fe5 O2 Fe5 88.98(16) 16_665 .
Ti3 O2 Fe5 125.98(11) 14_556 20_565
Fe3 O2 Fe5 125.98(11) 14_556 20_565
Fe5 O2 Fe5 88.98(16) 16_665 20_565
Fe5 O2 Fe5 88.98(16) . 20_565
Fe2 O3 Ti2 10.4(5) . 14_556
Fe2 O3 Fe2 10.4(5) . 14_556
Ti2 O3 Fe2 0.0(5) 14_556 14_556
Fe2 O3 Fe4 132.8(2) . .
Ti2 O3 Fe4 143.2(2) 14_556 .
Fe2 O3 Fe4 143.2(2) 14_556 .
Fe2 O3 Ti4 143.2(2) . 14_556
Ti2 O3 Ti4 132.8(2) 14_556 14_556
Fe2 O3 Ti4 132.8(2) 14_556 14_556
Fe4 O3 Ti4 83.96(13) . 14_556
Fe2 O3 Fe4 143.2(2) . 14_556
Ti2 O3 Fe4 132.8(2) 14_556 14_556
Fe2 O3 Fe4 132.8(2) 14_556 14_556
Fe4 O3 Fe4 83.96(13) . 14_556
Ti4 O3 Fe4 0.00(4) 14_556 14_556
Fe2 O3 Ba1 87.00(6) . 13_666
Ti2 O3 Ba1 87.00(6) 14_556 13_666
Fe2 O3 Ba1 87.00(6) 14_556 13_666
Fe4 O3 Ba1 92.24(4) . 13_666
Ti4 O3 Ba1 92.24(4) 14_556 13_666
Fe4 O3 Ba1 92.24(4) 14_556 13_666
Fe2 O3 Ba1 87.00(6) . 13_566
Ti2 O3 Ba1 87.00(6) 14_556 13_566
Fe2 O3 Ba1 87.00(6) 14_556 13_566
Fe4 O3 Ba1 92.24(4) . 13_566
Ti4 O3 Ba1 92.24(4) 14_556 13_566
Fe4 O3 Ba1 92.24(4) 14_556 13_566
Ba1 O3 Ba1 173.98(13) 13_666 13_566
Fe3 O4 Fe1 124.75(17) . .
Fe3 O4 Fe5 121.16(9) . 19
Fe1 O4 Fe5 95.75(8) . 19
Fe3 O4 Fe5 121.16(9) . 15
Fe1 O4 Fe5 95.75(8) . 15
Fe5 O4 Fe5 90.13(11) 19 15
Fe5 O5 Fe5 97.84(11) 15 19_655
Fe5 O5 Fe4 128.13(6) 15 1_545
Fe5 O5 Fe4 128.13(6) 19_655 1_545
Fe5 O5 Ti4 128.13(6) 15 1_545
Fe5 O5 Ti4 128.13(6) 19_655 1_545
Fe4 O5 Ti4 0.00(5) 1_545 1_545
Fe5 O5 Ba1 98.47(8) 15 13_666
Fe5 O5 Ba1 98.47(7) 19_655 13_666
Fe4 O5 Ba1 97.05(10) 1_545 13_666
Ti4 O5 Ba1 97.05(10) 1_545 13_666

loop_
_geom_bond_atom_site_label_1
_geom_bond_atom_site_label_2
_geom_bond_distance
_geom_bond_site_symmetry_2
Ba1 O5 2.879(2) 15_556
Ba1 O5 2.879(2) 13_666
Ba1 O5 2.879(2) 4_556
Ba1 O5 2.879(2) 2_665
Ba1 O5 2.879(2) 8_666
Ba1 O5 2.879(2) 19_666
Ba1 O3 2.95313(16) 15_566
Ba1 O3 2.95313(15) 13_566
Ba1 O3 2.95312(18) 19_666
Ba1 O3 2.95313(18) 19_556
Ba1 O3 2.95312(19) 15_556
Ba1 O3 2.9531(2) 13_666
Fe1 O4 1.996(3) 13
Fe1 O4 1.996(3) 20
Fe1 O4 1.996(3) 8
Fe1 O4 1.996(3) 4
Fe1 O4 1.996(3) 16
Fe1 O4 1.996(3) .
Fe2 Ti2 0.339(15) 14_556
Fe2 Fe2 0.339(15) 14_556
Fe2 O3 1.865(3) 3
Fe2 O3 1.865(3) 7
Fe2 O3 1.865(3) .
Fe2 O1 2.134(9) .
Fe2 Ba1 3.4095(4) 13_666
Fe2 Ba1 3.4095(4) 13_556
Fe2 Ba1 3.4095(4) 13_566
Fe3 O4 1.912(2) .
Fe3 O4 1.912(2) 20_565
Fe3 O4 1.912(2) 16_665
Fe3 O2 1.911(5) 14_556
Fe4 O5 1.964(2) 16_565
Fe4 O5 1.964(2) 1_565
Fe4 O5 1.964(2) 20
Fe4 O3 2.082(3) .
Fe4 O3 2.082(2) 7_565
Fe4 O3 2.082(2) 3_665
Fe4 Fe4 2.785(2) 14_556
Fe4 Ti4 2.785(2) 14_556
Fe4 Ba1 3.6789(4) 13_666
Fe4 Ba1 3.6789(4) 13_676
Fe4 Ba1 3.6789(4) 13_566
Fe5 O5 1.9363(16) 19_666
Fe5 O5 1.9363(16) 15_556
Fe5 O1 1.983(2) 2
Fe5 O2 2.083(3) .
Fe5 O4 2.104(2) 19_556
Fe5 O4 2.104(2) 15_556
Fe5 Fe5 2.9191(8) 16_665
Fe5 Fe5 2.9191(8) 20_565
Fe5 Fe5 2.9790(8) 20
Fe5 Fe5 2.9790(8) 16
O1 Fe5 1.983(2) 19
O1 Fe5 1.983(2) 2_554
O1 Fe5 1.983(2) 15
O1 Ti2 2.474(9) 14_556
O2 Ti3 1.911(5) 14_556
O2 Fe3 1.911(5) 14_556
O2 Fe5 2.083(3) 16_665
O2 Fe5 2.083(3) 20_565
O3 Ti2 1.865(3) 14_556
O3 Fe2 1.865(3) 14_556
O3 Ti4 2.082(2) 14_556
O3 Fe4 2.082(2) 14_556
O3 Ba1 2.95310(18) 13_666
O3 Ba1 2.95315(18) 13_566
O4 Fe5 2.104(2) 19
O4 Fe5 2.104(2) 15
O5 Fe5 1.9363(16) 15
O5 Fe5 1.9363(16) 19_655
O5 Fe4 1.964(2) 1_545
O5 Ti4 1.964(2) 1_545
O5 Ba1 2.879(2) 13_666
